data_4100516
_journal_name_full 'Journal of the American Chemical Society'
_journal_year 2005
_chemical_formula_sum 'C52 H60 N12 O12 S Zn'
_chemical_formula_weight 1142.55
_space_group_IT_number 85
_symmetry_cell_setting tetragonal
_symmetry_space_group_name_Hall '-P 4a'
_symmetry_space_group_name_H-M 'P 4/n :2'
_cell_angle_alpha 90.00
_cell_angle_beta 90.00
_cell_angle_gamma 90.00
_cell_formula_units_Z 2
_cell_length_a 18.0760(5)
_cell_length_b 18.0760(5)
_cell_length_c 8.1208(3)
_cell_measurement_temperature 120(2)
_cell_volume 2653.41(14)
_diffrn_ambient_temperature 120(2)
_exptl_crystal_density_diffrn 1.430
_cod_depositor_comments
;
The following automatic conversions were performed:
'_symmetry_cell_setting' value 'Tetragonal' changed to 'tetragonal'
according to '/home/saulius/struct/CIF-dictionaries/cif_core.dic'
dictionary named 'cif_core.dic' version 2.4.1 from 2010-06-29.

Automatic conversion script
Id: cif_fix_enum 1527 2010-12-29 10:47:43Z saulius 
;
_cod_original_sg_symbol_H-M 'P 4/n'
_cod_database_code 4100516

loop_
_symmetry_equiv_pos_as_xyz
'x, y, z'
'-y+1/2, x, z'
'-x+1/2, -y+1/2, z'
'y, -x+1/2, z'
'-x, -y, -z'
'y-1/2, -x, -z'
'x-1/2, y-1/2, -z'
'-y, x-1/2, -z'

loop_
_atom_site_label
_atom_site_type_symbol
_atom_site_fract_x
_atom_site_fract_y
_atom_site_fract_z
_atom_site_U_iso_or_equiv
_atom_site_adp_type
_atom_site_occupancy
_atom_site_symmetry_multiplicity
_atom_site_calc_flag
_atom_site_refinement_flags
_atom_site_disorder_assembly
_atom_site_disorder_group
Zn1 Zn 0.7500 0.7500 0.24002(5) 0.01335(15) Uani 1 4 d S . .
S2 S 0.7500 1.2500 0.5000 0.0153(2) Uani 1 4 d S . .
O2 O 0.7500 0.7500 -0.0292(4) 0.0181(7) Uani 1 4 d S . .
N3 N 0.81942(9) 1.07390(10) 0.7332(2) 0.0176(4) Uani 1 1 d . A .
N2 N 0.77502(10) 1.03579(10) 0.4841(2) 0.0195(4) Uani 1 1 d . A .
C3 C 0.70936(11) 1.01996(11) 0.2311(2) 0.0201(5) Uani 1 1 d . A .
H3 H 0.7020 1.0720 0.2271 0.024 Uiso 1 1 calc R . .
C9 C 0.86748(11) 1.13546(11) 1.1515(2) 0.0202(5) Uani 1 1 d . . .
H9 H 0.8597 1.1782 1.2173 0.024 Uiso 1 1 calc R . .
C5 C 0.76112(11) 0.91255(10) 0.3557(2) 0.0165(4) Uani 1 1 d . A .
H5 H 0.7908 0.8908 0.4392 0.020 Uiso 1 1 calc R . .
N1 N 0.73259(8) 0.86867(9) 0.23752(19) 0.0153(4) Uani 1 1 d . . .
C10 C 0.90957(11) 1.07728(12) 1.2137(2) 0.0219(5) Uani 1 1 d . . .
C1 C 0.69216(11) 0.90024(11) 0.1179(2) 0.0211(5) Uani 1 1 d . . .
H1 H 0.6705 0.8695 0.0362 0.025 Uiso 1 1 calc R . .
C7 C 0.84741(11) 1.07051(11) 0.8956(2) 0.0176(5) Uani 1 1 d . . .
C8 C 0.83680(11) 1.13204(11) 0.9953(2) 0.0190(5) Uani 1 1 d . . .
H8 H 0.8081 1.1724 0.9558 0.023 Uiso 1 1 calc R . .
C11 C 0.91749(12) 1.01527(12) 1.1145(3) 0.0268(5) Uani 1 1 d . . .
H11 H 0.9444 0.9741 1.1557 0.032 Uiso 1 1 calc R . .
O1 O 0.7500 0.7500 0.5014(4) 0.0188(7) Uani 1 4 d S . .
C6 C 0.80147(13) 1.01611(12) 0.6349(3) 0.0259(5) Uani 1 1 d . . .
C2 C 0.68093(12) 0.97567(11) 0.1091(2) 0.0246(5) Uani 1 1 d . . .
H2 H 0.6540 0.9966 0.0201 0.030 Uiso 1 1 calc R . .
C13 C 0.94667(13) 1.08208(14) 1.3796(3) 0.0322(6) Uani 1 1 d . . .
H13A H 0.9991 1.0943 1.3647 0.048 Uiso 1 1 calc R . .
H13B H 0.9424 1.0344 1.4362 0.048 Uiso 1 1 calc R . .
H13C H 0.9227 1.1206 1.4456 0.048 Uiso 1 1 calc R . .
C4 C 0.74879(10) 0.98880(10) 0.3601(2) 0.0161(4) Uani 1 1 d . . .
O3B O 0.8249(3) 0.9510(4) 0.6622(8) 0.0322(14) Uani 0.50 1 d P A 2
C12 C 0.88774(12) 1.01117(12) 0.9581(3) 0.0261(5) Uani 1 1 d . . .
H12 H 0.8948 0.9680 0.8933 0.031 Uiso 1 1 calc R . .
O4 O 0.71943(7) 1.18992(8) 0.39734(17) 0.0247(4) Uani 1 1 d . . .
O5 O 0.84255(18) 0.80714(19) 0.7328(3) 0.0195(6) Uani 0.50 1 d P . .
O3A O 0.7926(2) 0.9518(4) 0.6893(8) 0.0212(11) Uani 0.50 1 d P A 1
H2O H 0.782(3) 0.773(4) -0.085(5) 0.040(16) Uiso 0.50 1 d P . .
H1O H 0.785(4) 0.764(9) 0.560(6) 0.09(3) Uiso 0.50 1 d P . .
H3O H 0.862(3) 0.849(3) 0.722(6) 0.038(16) Uiso 0.50 1 d P . .
H4O H 0.883(2) 0.789(2) 0.717(5) 0.013(12) Uiso 0.50 1 d P . .
H2N H 0.7683(11) 1.0763(12) 0.464(2) 0.014(6) Uiso 1 1 d . . .
H3N H 0.8118(12) 1.1162(12) 0.694(2) 0.021(6) Uiso 1 1 d . . .

loop_
_atom_site_aniso_label
_atom_site_aniso_U_11
_atom_site_aniso_U_22
_atom_site_aniso_U_33
_atom_site_aniso_U_23
_atom_site_aniso_U_13
_atom_site_aniso_U_12
Zn1 0.01323(18) 0.01323(18) 0.0136(3) 0.000 0.000 0.000
S2 0.0130(3) 0.0130(3) 0.0200(5) 0.000 0.000 0.000
O2 0.0187(10) 0.0187(10) 0.0168(16) 0.000 0.000 0.000
N3 0.0248(10) 0.0106(9) 0.0175(10) -0.0003(8) -0.0020(8) -0.0001(7)
N2 0.0287(11) 0.0102(10) 0.0194(10) 0.0009(8) -0.0039(8) 0.0002(8)
C3 0.0228(11) 0.0129(10) 0.0247(12) 0.0026(9) -0.0009(10) 0.0023(9)
C9 0.0184(11) 0.0206(11) 0.0218(12) -0.0054(9) 0.0046(9) -0.0050(9)
C5 0.0172(10) 0.0170(10) 0.0151(10) 0.0015(9) -0.0008(9) 0.0006(8)
N1 0.0124(8) 0.0172(9) 0.0164(9) -0.0002(7) -0.0013(7) -0.0004(7)
C10 0.0182(11) 0.0283(13) 0.0193(12) -0.0007(9) 0.0032(9) -0.0045(10)
C1 0.0230(11) 0.0188(11) 0.0216(11) -0.0027(9) -0.0067(10) 0.0005(9)
C7 0.0192(11) 0.0168(11) 0.0168(11) -0.0012(9) 0.0008(9) -0.0031(9)
C8 0.0156(10) 0.0175(11) 0.0239(12) 0.0004(9) 0.0037(9) -0.0012(8)
C11 0.0315(13) 0.0244(12) 0.0245(12) 0.0028(10) -0.0015(10) 0.0074(10)
O1 0.0207(10) 0.0207(10) 0.0148(16) 0.000 0.000 0.000
C6 0.0388(14) 0.0151(11) 0.0239(13) 0.0004(10) -0.0068(11) -0.0016(10)
C2 0.0290(13) 0.0219(12) 0.0230(12) 0.0041(10) -0.0091(10) 0.0038(10)
C13 0.0297(13) 0.0412(15) 0.0258(13) -0.0006(11) -0.0021(10) -0.0029(11)
C4 0.0149(10) 0.0157(10) 0.0177(11) -0.0015(9) 0.0021(8) -0.0017(8)
O3B 0.055(4) 0.0142(19) 0.028(3) -0.0015(19) -0.015(3) 0.003(3)
C12 0.0360(13) 0.0191(11) 0.0231(12) -0.0043(10) -0.0016(10) 0.0055(10)
O4 0.0201(8) 0.0210(8) 0.0330(8) -0.0107(7) -0.0048(7) -0.0007(6)
O5 0.0173(17) 0.0182(17) 0.0229(17) -0.0006(14) 0.0014(14) 0.0000(14)
O3A 0.029(3) 0.0152(19) 0.020(2) 0.0025(16) -0.003(2) -0.002(3)

loop_
_geom_bond_atom_site_label_1
_geom_bond_atom_site_label_2
_geom_bond_distance
_geom_bond_site_symmetry_2
_geom_bond_publ_flag
Zn1 O1 2.123(3) . ?
Zn1 N1 2.1680(16) 2_655 ?
Zn1 N1 2.1680(16) 4_565 ?
Zn1 N1 2.1680(16) 3_665 ?
Zn1 N1 2.1680(16) . ?
Zn1 O2 2.186(3) . ?
S2 O4 1.4764(13) . ?
S2 O4 1.4764(13) 8_766 ?
S2 O4 1.4764(13) 3_675 ?
S2 O4 1.4764(13) 6_576 ?
N3 C6 1.354(3) . ?
N3 C7 1.414(3) . ?
N2 C6 1.362(3) . ?
N2 C4 1.400(2) . ?
C3 C2 1.373(3) . ?
C3 C4 1.387(3) . ?
C9 C8 1.386(3) . ?
C9 C10 1.393(3) . ?
C5 N1 1.347(2) . ?
C5 C4 1.397(3) . ?
N1 C1 1.343(2) . ?
C10 C11 1.388(3) . ?
C10 C13 1.507(3) . ?
C1 C2 1.380(3) . ?
C7 C8 1.389(3) . ?
C7 C12 1.393(3) . ?
C11 C12 1.382(3) . ?
C6 O3A 1.254(7) . ?
C6 O3B 1.270(7) . ?
